data_4075843
loop_
_publ_author_name
'Kelly, Roy A.'
'Scott, Natalie M.'
'D\'iez-Gonz\'alez, Silvia'
'Stevens, Edwin D.'
'Nolan, Steven P.'

_publ_section_title
;
 Simple Synthesis of CpNi(NHC)Cl Complexes (Cp = Cyclopentadienyl; NHC =
 N-Heterocyclic Carbene)
;
_journal_issue 14
_journal_name_full Organometallics
_journal_page_first 3442
_journal_paper_doi 10.1021/om0501879
_journal_volume 24
_journal_year 2005
_chemical_formula_sum 'C11 H20 Cl Ni P'
_chemical_formula_weight 277.40
_chemical_name_systematic
; 
 ? 
;
_space_group_IT_number 19
_symmetry_cell_setting orthorhombic
_symmetry_space_group_name_Hall 'P 2ac 2ab'
_symmetry_space_group_name_H-M 'P 21 21 21'
_atom_sites_solution_hydrogens geom
_atom_sites_solution_primary direct
_atom_sites_solution_secondary difmap
_audit_creation_method SHELXL-97
_cell_angle_alpha 90.00
_cell_angle_beta 90.00
_cell_angle_gamma 90.00
_cell_formula_units_Z 4
_cell_length_a 8.3272(3)
_cell_length_b 9.3265(3)
_cell_length_c 16.8608(6)
_cell_measurement_reflns_used 21937
_cell_measurement_temperature 150(2)
_cell_measurement_theta_max 30.561
_cell_measurement_theta_min 2.184
_cell_volume 1309.47(8)
_computing_cell_refinement 'Bruker SMART'
_computing_data_collection 'Bruker SMART'
_computing_data_reduction 'Bruker SAINT'
_computing_molecular_graphics 'Bruker SHELXTL'
_computing_publication_material 'Bruker SHELXTL'
_computing_structure_refinement 'SHELXL-97 (Sheldrick, 1997)'
_computing_structure_solution 'SHELXS-97 (Sheldrick, 1990)'
_diffrn_ambient_temperature 150(2)
_diffrn_measured_fraction_theta_full 1.000
_diffrn_measured_fraction_theta_max 1.000
_diffrn_measurement_device_type 'CCD area detector'
_diffrn_measurement_method 'phi and omega scans'
_diffrn_radiation_monochromator graphite
_diffrn_radiation_source 'fine-focus sealed tube'
_diffrn_radiation_type MoK\a
_diffrn_radiation_wavelength 0.71073
_diffrn_reflns_av_R_equivalents 0.0286
_diffrn_reflns_av_sigmaI/netI 0.0159
_diffrn_reflns_limit_h_max 8
_diffrn_reflns_limit_h_min -8
_diffrn_reflns_limit_k_max 8
_diffrn_reflns_limit_k_min -8
_diffrn_reflns_limit_l_max 16
_diffrn_reflns_limit_l_min -16
_diffrn_reflns_number 8902
_diffrn_reflns_theta_full 19.99
_diffrn_reflns_theta_max 19.99
_diffrn_reflns_theta_min 2.42
_exptl_absorpt_coefficient_mu 1.771
_exptl_absorpt_correction_T_max 1.000000
_exptl_absorpt_correction_T_min 0.701083
_exptl_absorpt_correction_type empirical
_exptl_crystal_colour red
_exptl_crystal_density_diffrn 1.407
_exptl_crystal_density_meas 0
_exptl_crystal_density_method 'not measured'
_exptl_crystal_description Plate
_exptl_crystal_F_000 584
_exptl_crystal_size_max 0.7
_exptl_crystal_size_mid 0.5
_exptl_crystal_size_min 0.4
_refine_diff_density_max 0.214
_refine_diff_density_min -0.529
_refine_diff_density_rms 0.109
_refine_ls_abs_structure_details 'Flack H D (1983), Acta Cryst. A39, 876-881'
_refine_ls_abs_structure_Flack 0.00
_refine_ls_extinction_method none
_refine_ls_goodness_of_fit_ref 1.657
_refine_ls_hydrogen_treatment mixed
_refine_ls_matrix_type full
_refine_ls_number_parameters 130
_refine_ls_number_reflns 1212
_refine_ls_number_restraints 111
_refine_ls_restrained_S_all 1.607
_refine_ls_R_factor_all 0.0184
_refine_ls_R_factor_gt 0.0184
_refine_ls_shift/su_max 0.001
_refine_ls_shift/su_mean 0.000
_refine_ls_structure_factor_coef Fsqd
_refine_ls_weighting_details 'calc w=1/[\s^2^(Fo^2^)+(0.0205P)^2^+0.1384P] where P=(Fo^2^+2Fc^2^)/3'
_refine_ls_weighting_scheme calc
_refine_ls_wR_factor_gt 0.0476
_refine_ls_wR_factor_ref 0.0476
_reflns_number_gt 1208
_reflns_number_total 1212
_reflns_threshold_expression >2sigma(I)
_cod_data_source_file om0501879si20050314_040247.cif
_cod_data_source_block nol230m
_cod_depositor_comments
;
The following automatic conversions were performed:

'_symmetry_cell_setting' value 'Orthorhombic' changed to
'orthorhombic' according to
/home/saulius/struct/CIF-dictionaries/cif_core.dic dictionary named
'cif_core.dic' version 2.4.1 from
2010-06-29.

'_exptl_absorpt_correction_type' value 'Empirical'
changed to 'empirical' according to
/home/saulius/struct/CIF-dictionaries/cif_core.dic dictionary named
'cif_core.dic' version 2.4.1 from 2010-06-29.

Automatic conversion script
Id: cif_fix_values 1715 2011-07-08 13:25:40Z adriana 
;
_cod_original_sg_symbol_H-M P2(1)2(1)2(1)
_cod_database_code 4075843

loop_
_symmetry_equiv_pos_as_xyz
'x, y, z'
'-x+1/2, -y, z+1/2'
'x+1/2, -y+1/2, -z'
'-x, y+1/2, -z+1/2'

loop_
_atom_site_label
_atom_site_type_symbol
_atom_site_fract_x
_atom_site_fract_y
_atom_site_fract_z
_atom_site_U_iso_or_equiv
_atom_site_adp_type
_atom_site_occupancy
_atom_site_symmetry_multiplicity
_atom_site_calc_flag
_atom_site_refinement_flags
Ni1 Ni 0.37333(4) 0.97456(4) 0.175951(18) 0.01677(16) Uani 1 1 d U
Cl1 Cl 0.26081(8) 0.96059(8) 0.29281(4) 0.0268(2) Uani 1 1 d U
P1 P 0.14610(8) 1.00421(7) 0.11776(4) 0.0159(2) Uani 1 1 d U
C1 C 0.5291(3) 0.9979(4) 0.08382(18) 0.0341(8) Uani 1 1 d U
H1 H 0.4872 1.0291 0.0343 0.041 Uiso 1 1 calc R
C2 C 0.5889(4) 1.0874(3) 0.1442(2) 0.0328(8) Uani 1 1 d U
H2 H 0.6053 1.1881 0.1415 0.039 Uiso 1 1 calc R
C3 C 0.6189(3) 0.9985(4) 0.20835(19) 0.0340(8) Uani 1 1 d U
H3 H 0.6520 1.0297 0.2594 0.041 Uiso 1 1 calc R
C4 C 0.5924(3) 0.8529(4) 0.1860(2) 0.0371(8) Uani 1 1 d U
H4 H 0.6074 0.7712 0.2189 0.044 Uiso 1 1 calc R
C5 C 0.5420(4) 0.8520(4) 0.1094(2) 0.0374(8) Uani 1 1 d U
H5 H 0.5194 0.7694 0.0783 0.045 Uiso 1 1 calc R
C6 C 0.1468(3) 1.0153(3) 0.00920(15) 0.0235(7) Uani 1 1 d U
H6A H 0.2202 1.0936 -0.0069 0.028 Uiso 1 1 calc R
H6B H 0.1909 0.9246 -0.0122 0.028 Uiso 1 1 calc R
C7 C -0.0182(4) 1.0420(4) -0.02899(16) 0.0340(8) Uani 1 1 d U
H7A H -0.0924 0.9655 -0.0134 0.051 Uiso 1 1 calc R
H7B H -0.0070 1.0429 -0.0868 0.051 Uiso 1 1 calc R
H7C H -0.0603 1.1346 -0.0111 0.051 Uiso 1 1 calc R
C8 C 0.0428(3) 1.1656(3) 0.15012(16) 0.0214(7) Uani 1 1 d U
H8A H -0.0667 1.1662 0.1272 0.026 Uiso 1 1 calc R
H8B H 0.0318 1.1631 0.2086 0.026 Uiso 1 1 calc R
C9 C 0.1275(4) 1.3029(3) 0.12667(17) 0.0304(7) Uani 1 1 d U
H9A H 0.2380 1.3011 0.1466 0.046 Uiso 1 1 calc R
H9B H 0.0705 1.3851 0.1494 0.046 Uiso 1 1 calc R
H9C H 0.1288 1.3113 0.0687 0.046 Uiso 1 1 calc R
C10 C 0.0057(3) 0.8598(3) 0.14030(17) 0.0216(7) Uani 1 1 d U
H10A H -0.0219 0.8639 0.1974 0.026 Uiso 1 1 calc R
H10B H -0.0943 0.8753 0.1098 0.026 Uiso 1 1 calc R
C11 C 0.0705(4) 0.7115(3) 0.12131(18) 0.0340(8) Uani 1 1 d U
H11A H 0.0966 0.7058 0.0647 0.051 Uiso 1 1 calc R
H11B H -0.0109 0.6393 0.1342 0.051 Uiso 1 1 calc R
H11C H 0.1675 0.6936 0.1527 0.051 Uiso 1 1 calc R

loop_
_atom_site_aniso_label
_atom_site_aniso_U_11
_atom_site_aniso_U_22
_atom_site_aniso_U_33
_atom_site_aniso_U_23
_atom_site_aniso_U_13
_atom_site_aniso_U_12
Ni1 0.0117(2) 0.0198(2) 0.0188(2) -0.00015(15) 0.00099(15) 0.00065(17)
Cl1 0.0236(4) 0.0393(5) 0.0174(4) 0.0024(3) 0.0016(3) 0.0033(4)
P1 0.0142(4) 0.0175(5) 0.0161(4) 0.0018(3) 0.0016(3) -0.0004(3)
C1 0.0145(15) 0.056(2) 0.0313(16) 0.0046(16) 0.0101(13) 0.0025(16)
C2 0.0163(16) 0.0222(16) 0.060(2) 0.0020(15) 0.0109(15) -0.0039(14)
C3 0.0104(14) 0.050(2) 0.0412(18) -0.0075(16) -0.0022(13) -0.0009(17)
C4 0.0159(15) 0.0346(18) 0.061(2) 0.0135(16) 0.0080(16) 0.0091(14)
C5 0.0202(17) 0.0350(18) 0.057(2) -0.0213(17) 0.0201(15) -0.0051(14)
C6 0.0241(17) 0.0275(17) 0.0189(15) 0.0008(13) 0.0015(12) -0.0013(16)
C7 0.0309(18) 0.049(2) 0.0223(15) 0.0033(17) -0.0063(14) 0.0050(19)
C8 0.0163(16) 0.0242(16) 0.0236(16) 0.0044(13) 0.0002(13) 0.0036(13)
C9 0.0306(18) 0.0221(16) 0.0386(18) -0.0001(14) 0.0015(17) 0.0029(15)
C10 0.0178(15) 0.0243(16) 0.0229(15) 0.0047(13) -0.0026(13) -0.0050(14)
C11 0.043(2) 0.0233(17) 0.0361(18) -0.0012(15) 0.0026(16) -0.0109(15)

loop_
_atom_type_symbol
_atom_type_description
_atom_type_scat_dispersion_real
_atom_type_scat_dispersion_imag
_atom_type_scat_source
C C 0.0033 0.0016 'International Tables Vol C Tables 4.2.6.8 and 6.1.1.4'
H H 0.0000 0.0000 'International Tables Vol C Tables 4.2.6.8 and 6.1.1.4'
P P 0.1023 0.0942 'International Tables Vol C Tables 4.2.6.8 and 6.1.1.4'
Cl Cl 0.1484 0.1585 'International Tables Vol C Tables 4.2.6.8 and 6.1.1.4'
Ni Ni 0.3393 1.1124 'International Tables Vol C Tables 4.2.6.8 and 6.1.1.4'

loop_
_geom_angle_atom_site_label_1
_geom_angle_atom_site_label_2
_geom_angle_atom_site_label_3
_geom_angle
C1 Ni1 C3 64.68(12)
C1 Ni1 C5 40.11(13)
C3 Ni1 C5 63.77(12)
C1 Ni1 C2 39.18(12)
C3 Ni1 C2 37.82(12)
C5 Ni1 C2 65.20(12)
C1 Ni1 P1 101.47(9)
C3 Ni1 P1 161.73(9)
C5 Ni1 P1 114.13(10)
C2 Ni1 P1 123.96(10)
C1 Ni1 C4 64.97(13)
C3 Ni1 C4 38.88(13)
C5 Ni1 C4 36.97(13)
C2 Ni1 C4 64.55(13)
P1 Ni1 C4 148.10(10)
C1 Ni1 Cl1 165.36(9)
C3 Ni1 Cl1 100.76(9)
C5 Ni1 Cl1 136.52(10)
C2 Ni1 Cl1 127.75(10)
P1 Ni1 Cl1 92.40(3)
C4 Ni1 Cl1 105.10(9)
C8 P1 C10 104.23(12)
C8 P1 C6 104.74(13)
C10 P1 C6 104.58(13)
C8 P1 Ni1 112.72(9)
C10 P1 Ni1 111.97(9)
C6 P1 Ni1 117.41(9)
C2 C1 C5 108.6(3)
C2 C1 Ni1 74.75(17)
C5 C1 Ni1 73.52(16)
C3 C2 C1 105.9(3)
C3 C2 Ni1 70.29(18)
C1 C2 Ni1 66.07(16)
C2 C3 C4 109.6(3)
C2 C3 Ni1 71.89(18)
C4 C3 Ni1 71.59(17)
C5 C4 C3 107.7(3)
C5 C4 Ni1 70.53(18)
C3 C4 Ni1 69.53(18)
C4 C5 C1 107.7(3)
C4 C5 Ni1 72.50(17)
C1 C5 Ni1 66.37(16)
C7 C6 P1 115.12(18)
C9 C8 P1 113.64(19)
C11 C10 P1 113.7(2)

loop_
_geom_bond_atom_site_label_1
_geom_bond_atom_site_label_2
_geom_bond_distance
Ni1 C1 2.036(3)
Ni1 C3 2.128(3)
Ni1 C5 2.131(3)
Ni1 C2 2.149(3)
Ni1 P1 2.1493(7)
Ni1 C4 2.155(3)
Ni1 Cl1 2.1857(7)
P1 C8 1.818(3)
P1 C10 1.824(3)
P1 C6 1.833(3)
C1 C2 1.407(4)
C1 C5 1.431(5)
C2 C3 1.386(5)
C3 C4 1.426(5)
C4 C5 1.359(5)
C6 C7 1.537(4)
C8 C9 1.514(4)
C10 C11 1.519(4)
